data_7122747
loop_
_publ_author_name
'Hayashi, Daiki'
'Yoshinari, Nobuto'
'Konno, Takumi'

_publ_section_title
;
 Conversion of 12-Membered D3- and L3-CoIII3CdII3 Metallorings into a
 24-Membered D3L3-CoIII6CdII6 Metalloring
;
_journal_name_full 'Chemical Communications'
_journal_paper_doi 10.1039/C8CC09121H
_journal_year 2018
_chemical_formula_moiety 'C72 H120 Br6 Cd6 Co6 N12 O30 S12, 12(O)'
_chemical_formula_sum 'C72 H120 Br6 Cd6 Co6 N12 O42 S12'
_chemical_formula_weight 3717.95
_space_group_crystal_system trigonal
_space_group_IT_number 148
_space_group_name_Hall '-R 3'
_space_group_name_H-M_alt 'R -3 :H'
_symmetry_space_group_name_Hall '-R 3'
_symmetry_space_group_name_H-M 'R -3 :H'
_atom_sites_solution_hydrogens geom
_audit_creation_method SHELXL-2014/7
_audit_update_record
;
2018-11-16 deposited with the CCDC.
2018-12-17 downloaded from the CCDC.
;
_cell_angle_alpha 90
_cell_angle_beta 90
_cell_angle_gamma 120
_cell_formula_units_Z 3
_cell_length_a 34.015(13)
_cell_length_b 34.015(13)
_cell_length_c 8.9339(18)
_cell_measurement_reflns_used 10588
_cell_measurement_temperature 200(2)
_cell_measurement_theta_max 27.76
_cell_measurement_theta_min 3.17
_cell_volume 8952(5)
_computing_cell_refinement 'RAPID AUTO'
_computing_data_collection 'RAPID AUTO (Rigaku, ????)'
_computing_data_reduction 'RAPID AUTO'
_computing_molecular_graphics 'Mercury 3.10'
_computing_structure_refinement 'SHELXL-2014/7 (Sheldrick, 2014)'
_computing_structure_solution 'SHELXS97 (Sheldrick, 2008)'
_diffrn_ambient_temperature 200(2)
_diffrn_detector_area_resol_mean 10.000
_diffrn_measured_fraction_theta_full 0.998
_diffrn_measured_fraction_theta_max 0.998
_diffrn_measurement_device_type 'Rigaku R-AXIS VII'
_diffrn_measurement_method \w
_diffrn_radiation_type MoK\a
_diffrn_radiation_wavelength 0.71075
_diffrn_reflns_av_R_equivalents 0.0510
_diffrn_reflns_av_unetI/netI 0.0437
_diffrn_reflns_Laue_measured_fraction_full 0.998
_diffrn_reflns_Laue_measured_fraction_max 0.998
_diffrn_reflns_limit_h_max 38
_diffrn_reflns_limit_h_min -44
_diffrn_reflns_limit_k_max 44
_diffrn_reflns_limit_k_min -44
_diffrn_reflns_limit_l_max 11
_diffrn_reflns_limit_l_min -10
_diffrn_reflns_number 23779
_diffrn_reflns_point_group_measured_fraction_full 0.998
_diffrn_reflns_point_group_measured_fraction_max 0.998
_diffrn_reflns_theta_full 25.242
_diffrn_reflns_theta_max 27.485
_diffrn_reflns_theta_min 3.169
_diffrn_source 'Rigaku FR-E SuperBright'
_exptl_absorpt_coefficient_mu 4.156
_exptl_absorpt_correction_T_max 1.0000
_exptl_absorpt_correction_T_min 0.6579
_exptl_absorpt_correction_type multi-scan
_exptl_absorpt_process_details 'ABSCOR (Rigaku, 1995)'
_exptl_crystal_colour purple
_exptl_crystal_density_diffrn 2.069
_exptl_crystal_description 'hexagonal plate'
_exptl_crystal_F_000 5472
_exptl_crystal_size_max 0.100
_exptl_crystal_size_mid 0.100
_exptl_crystal_size_min 0.020
_refine_diff_density_max 1.644
_refine_diff_density_min -0.791
_refine_diff_density_rms 0.113
_refine_ls_extinction_method none
_refine_ls_goodness_of_fit_ref 1.165
_refine_ls_hydrogen_treatment constr
_refine_ls_matrix_type full
_refine_ls_number_parameters 235
_refine_ls_number_reflns 4553
_refine_ls_number_restraints 0
_refine_ls_restrained_S_all 1.165
_refine_ls_R_factor_all 0.0748
_refine_ls_R_factor_gt 0.0575
_refine_ls_shift/su_max 0.000
_refine_ls_shift/su_mean 0.000
_refine_ls_structure_factor_coef Fsqd
_refine_ls_weighting_details 'w=1/[\s^2^(Fo^2^)+(0.0343P)^2^+82.6196P] where P=(Fo^2^+2Fc^2^)/3'
_refine_ls_weighting_scheme calc
_refine_ls_wR_factor_gt 0.1036
_refine_ls_wR_factor_ref 0.1089
_reflns_Friedel_coverage 0.000
_reflns_number_gt 3866
_reflns_number_total 4553
_reflns_threshold_expression 'I > 2\s(I)'
_cod_data_source_file c8cc09121h2.cif
_cod_data_source_block D3L3-Br
_cod_original_cell_volume 8952(7)
_cod_database_code 7122747
_shelx_shelxl_version_number 2014/7
_shelx_space_group_comment
;
The symmetry employed for this shelxl refinement is uniquely defined
by the following loop, which should always be used as a source of
symmetry information in preference to the above space-group names.
They are only intended as comments.
;
_shelx_estimated_absorpt_t_min 0.681
_shelx_estimated_absorpt_t_max 0.921

loop_
_space_group_symop_operation_xyz
'x, y, z'
'-y, x-y, z'
'-x+y, -x, z'
'x+2/3, y+1/3, z+1/3'
'-y+2/3, x-y+1/3, z+1/3'
'-x+y+2/3, -x+1/3, z+1/3'
'x+1/3, y+2/3, z+2/3'
'-y+1/3, x-y+2/3, z+2/3'
'-x+y+1/3, -x+2/3, z+2/3'
'-x, -y, -z'
'y, -x+y, -z'
'x-y, x, -z'
'-x+2/3, -y+1/3, -z+1/3'
'y+2/3, -x+y+1/3, -z+1/3'
'x-y+2/3, x+1/3, -z+1/3'
'-x+1/3, -y+2/3, -z+2/3'
'y+1/3, -x+y+2/3, -z+2/3'
'x-y+1/3, x+2/3, -z+2/3'

loop_
_atom_site_label
_atom_site_type_symbol
_atom_site_fract_x
_atom_site_fract_y
_atom_site_fract_z
_atom_site_U_iso_or_equiv
_atom_site_adp_type
_atom_site_occupancy
_atom_site_site_symmetry_order
_atom_site_calc_flag
_atom_site_refinement_flags_posn
_atom_site_refinement_flags_adp
Cd1 Cd 0.10712(2) 0.22448(2) 0.07227(5) 0.03403(13) Uani 1 1 d . .
Co1 Co -0.01050(2) 0.18016(2) 0.12455(8) 0.02529(17) Uani 1 1 d . .
Br1 Br 0.11886(2) 0.26285(2) 0.33961(8) 0.0502(2) Uani 1 1 d . .
S1 S 0.03115(4) 0.14901(4) 0.05360(15) 0.0275(3) Uani 1 1 d . .
S2 S -0.04106(4) 0.18175(4) -0.09282(16) 0.0310(3) Uani 1 1 d . .
O1 O -0.06159(12) 0.12302(12) 0.1735(4) 0.0313(8) Uani 1 1 d . .
O2 O -0.08335(14) 0.06716(14) 0.3385(5) 0.0462(11) Uani 1 1 d . .
O3 O 0.03958(12) 0.23907(12) 0.0833(5) 0.0360(9) Uani 1 1 d . .
O4 O 0.05517(17) 0.31035(15) 0.0567(8) 0.090(2) Uani 1 1 d . .
O5 O 0.12268(16) 0.27397(15) -0.1122(5) 0.0542(12) Uani 1 1 d . .
N1 N 0.00842(16) 0.17613(15) 0.3255(5) 0.0317(10) Uani 1 1 d . .
H1 H 0.0420 0.1958 0.3366 0.038 Uiso 1 1 calc R U
N2 N -0.03660(17) 0.21477(17) 0.2055(6) 0.0407(12) Uani 1 1 d . .
H2 H -0.0705 0.1961 0.2109 0.049 Uiso 1 1 calc R U
C1 C 0.02436(18) 0.11713(18) 0.2291(6) 0.0297(12) Uani 1 1 d . .
C2 C -0.00509(18) 0.12745(19) 0.3348(6) 0.0328(12) Uani 1 1 d . .
H2A H -0.0027 0.1189 0.4401 0.039 Uiso 1 1 calc R U
C3 C -0.05440(19) 0.1023(2) 0.2821(6) 0.0352(13) Uani 1 1 d . .
C4 C 0.0704(2) 0.1309(2) 0.2980(7) 0.0391(14) Uani 1 1 d . .
H4 H 0.0860 0.1633 0.3228 0.059 Uiso 1 1 calc R U
H4A H 0.0661 0.1132 0.3892 0.059 Uiso 1 1 calc R U
H4B H 0.0887 0.1251 0.2263 0.059 Uiso 1 1 calc R U
C5 C 0.0006(2) 0.06660(19) 0.1912(7) 0.0416(14) Uani 1 1 d . .
H5 H -0.0291 0.0573 0.1468 0.062 Uiso 1 1 calc R U
H5A H 0.0191 0.0610 0.1198 0.062 Uiso 1 1 calc R U
H5B H -0.0035 0.0491 0.2828 0.062 Uiso 1 1 calc R U
C6 C -0.04646(18) 0.23299(18) -0.0527(7) 0.0371(14) Uani 1 1 d . .
C7 C -0.02185(19) 0.25197(19) 0.0947(8) 0.0434(15) Uani 1 1 d . .
H7 H -0.0279 0.2761 0.1331 0.052 Uiso 1 1 calc R U
C8 C 0.0286(2) 0.2703(2) 0.0778(9) 0.0499(17) Uani 1 1 d . .
C9 C -0.09555(19) 0.2216(2) -0.0429(8) 0.0441(15) Uani 1 1 d . .
H9 H -0.1106 0.2095 -0.1391 0.066 Uiso 1 1 calc R U
H9A H -0.1111 0.1989 0.0356 0.066 Uiso 1 1 calc R U
H9B H -0.0967 0.2492 -0.0188 0.066 Uiso 1 1 calc R U
C10 C -0.0230(2) 0.2670(2) -0.1800(8) 0.0565(19) Uani 1 1 d . .
H10 H 0.0087 0.2745 -0.1869 0.085 Uiso 1 1 calc R U
H10A H -0.0385 0.2536 -0.2746 0.085 Uiso 1 1 calc R U
H10B H -0.0243 0.2946 -0.1599 0.085 Uiso 1 1 calc R U
C11 C -0.0160(2) 0.1909(2) 0.4305(7) 0.0482(17) Uani 1 1 d . .
H11 H -0.0474 0.1659 0.4476 0.058 Uiso 1 1 calc R U
H11A H -0.0001 0.2001 0.5281 0.058 Uiso 1 1 calc R U
C12 C -0.0161(3) 0.2300(3) 0.3575(8) 0.0557(19) Uani 1 1 d . .
H12 H 0.0152 0.2559 0.3489 0.067 Uiso 1 1 calc R U
H12A H -0.0342 0.2398 0.4173 0.067 Uiso 1 1 calc R U
O6 O 0.1438(2) 0.3550(2) 0.0328(6) 0.0760(16) Uani 1 1 d . .
O7 O 0.0561(2) 0.2231(2) 0.7097(7) 0.100(2) Uani 1 1 d . .

loop_
_atom_site_aniso_label
_atom_site_aniso_U_11
_atom_site_aniso_U_22
_atom_site_aniso_U_33
_atom_site_aniso_U_23
_atom_site_aniso_U_13
_atom_site_aniso_U_12
Cd1 0.0235(2) 0.0326(2) 0.0460(3) -0.00030(18) 0.00053(17) 0.01398(18)
Co1 0.0202(3) 0.0219(3) 0.0336(4) -0.0017(3) -0.0002(3) 0.0105(3)
Br1 0.0374(3) 0.0496(4) 0.0552(4) -0.0220(3) -0.0066(3) 0.0156(3)
S1 0.0303(7) 0.0290(7) 0.0274(7) -0.0006(5) -0.0008(5) 0.0181(6)
S2 0.0243(7) 0.0255(7) 0.0415(8) 0.0040(6) -0.0009(6) 0.0112(6)
O1 0.0273(19) 0.0277(19) 0.034(2) 0.0047(16) -0.0011(16) 0.0098(16)
O2 0.040(2) 0.040(2) 0.040(3) 0.0142(19) 0.0015(19) 0.006(2)
O3 0.0218(19) 0.0205(19) 0.061(3) 0.0043(17) -0.0032(17) 0.0074(16)
O4 0.042(3) 0.020(2) 0.192(7) 0.005(3) -0.039(4) 0.003(2)
O5 0.057(3) 0.038(2) 0.065(3) 0.017(2) 0.021(2) 0.022(2)
N1 0.035(3) 0.033(2) 0.029(3) -0.0055(19) -0.001(2) 0.018(2)
N2 0.036(3) 0.041(3) 0.051(3) -0.011(2) -0.002(2) 0.025(2)
C1 0.034(3) 0.030(3) 0.029(3) 0.006(2) -0.003(2) 0.019(2)
C2 0.035(3) 0.039(3) 0.023(3) 0.002(2) -0.002(2) 0.017(3)
C3 0.032(3) 0.039(3) 0.030(3) 0.002(2) 0.002(2) 0.014(3)
C4 0.047(4) 0.048(4) 0.033(3) 0.002(3) -0.008(3) 0.032(3)
C5 0.049(4) 0.033(3) 0.045(4) 0.003(3) -0.003(3) 0.022(3)
C6 0.027(3) 0.027(3) 0.059(4) 0.007(3) 0.000(3) 0.015(2)
C7 0.032(3) 0.025(3) 0.076(5) -0.008(3) -0.011(3) 0.016(3)
C8 0.033(3) 0.026(3) 0.088(5) -0.004(3) -0.020(3) 0.012(3)
C9 0.033(3) 0.032(3) 0.072(5) 0.003(3) -0.002(3) 0.020(3)
C10 0.052(4) 0.037(4) 0.079(5) 0.018(3) 0.004(4) 0.022(3)
C11 0.052(4) 0.072(5) 0.034(4) -0.019(3) -0.007(3) 0.041(4)
C12 0.064(5) 0.068(5) 0.056(5) -0.031(4) -0.016(4) 0.049(4)
O6 0.088(4) 0.101(4) 0.067(4) -0.004(3) -0.008(3) 0.069(4)
O7 0.132(6) 0.142(6) 0.087(4) -0.040(4) -0.052(4) 0.116(5)

loop_
_atom_type_symbol
_atom_type_description
_atom_type_scat_dispersion_real
_atom_type_scat_dispersion_imag
_atom_type_scat_source
Cd Cd -0.8075 1.2024 'International Tables Vol C Tables 4.2.6.8 and 6.1.1.4'
Co Co 0.3494 0.9721 'International Tables Vol C Tables 4.2.6.8 and 6.1.1.4'
Br Br -0.2901 2.4595 'International Tables Vol C Tables 4.2.6.8 and 6.1.1.4'
C C 0.0033 0.0016 'International Tables Vol C Tables 4.2.6.8 and 6.1.1.4'
H H 0.0000 0.0000 'International Tables Vol C Tables 4.2.6.8 and 6.1.1.4'
O O 0.0106 0.0060 'International Tables Vol C Tables 4.2.6.8 and 6.1.1.4'
S S 0.1246 0.1234 'International Tables Vol C Tables 4.2.6.8 and 6.1.1.4'
N N 0.0061 0.0033 'International Tables Vol C Tables 4.2.6.8 and 6.1.1.4'

loop_
_geom_angle_atom_site_label_1
_geom_angle_atom_site_label_2
_geom_angle_atom_site_label_3
_geom_angle
_geom_angle_site_symmetry_1
_geom_angle_site_symmetry_3
O5 Cd1 S2 101.87(13) . 11
O5 Cd1 S1 116.50(13) . .
S2 Cd1 S1 119.39(4) 11 .
O5 Cd1 O3 77.33(15) . .
S2 Cd1 O3 169.45(9) 11 .
S1 Cd1 O3 69.47(8) . .
O5 Cd1 Br1 112.00(13) . .
S2 Cd1 Br1 92.24(4) 11 .
S1 Cd1 Br1 112.14(4) . .
O3 Cd1 Br1 78.51(9) . .
O1 Co1 O3 176.76(17) . .
O1 Co1 N2 94.20(19) . .
O3 Co1 N2 82.72(19) . .
O1 Co1 N1 83.13(18) . .
O3 Co1 N1 95.72(18) . .
N2 Co1 N1 88.1(2) . .
O1 Co1 S2 91.53(12) . .
O3 Co1 S2 89.34(13) . .
N2 Co1 S2 87.08(16) . .
N1 Co1 S2 172.50(14) . .
O1 Co1 S1 93.01(12) . .
O3 Co1 S1 89.91(12) . .
N2 Co1 S1 169.55(16) . .
N1 Co1 S1 85.29(14) . .
S2 Co1 S1 100.29(6) . .
C1 S1 Co1 96.54(18) . .
C1 S1 Cd1 107.28(18) . .
Co1 S1 Cd1 93.83(5) . .
C6 S2 Co1 96.9(2) . .
C6 S2 Cd1 112.57(18) . 12
Co1 S2 Cd1 99.64(5) . 12
C3 O1 Co1 113.9(3) . .
C8 O3 Co1 113.5(4) . .
C8 O3 Cd1 143.8(4) . .
Co1 O3 Cd1 102.61(15) . .
C2 N1 C11 115.2(5) . .
C2 N1 Co1 101.7(3) . .
C11 N1 Co1 107.3(4) . .
C2 N1 H1 110.7 . .
C11 N1 H1 110.7 . .
Co1 N1 H1 110.7 . .
C7 N2 C12 114.2(5) . .
C7 N2 Co1 102.0(4) . .
C12 N2 Co1 105.9(4) . .
C7 N2 H2 111.4 . .
C12 N2 H2 111.4 . .
Co1 N2 H2 111.4 . .
C4 C1 C5 108.7(5) . .
C4 C1 C2 111.6(5) . .
C5 C1 C2 110.7(5) . .
C4 C1 S1 110.7(4) . .
C5 C1 S1 108.2(4) . .
C2 C1 S1 106.9(3) . .
N1 C2 C3 104.4(4) . .
N1 C2 C1 110.3(4) . .
C3 C2 C1 109.9(4) . .
N1 C2 H2A 110.7 . .
C3 C2 H2A 110.7 . .
C1 C2 H2A 110.7 . .
O2 C3 O1 124.5(5) . .
O2 C3 C2 123.1(5) . .
O1 C3 C2 112.4(5) . .
C1 C4 H4 109.5 . .
C1 C4 H4A 109.5 . .
H4 C4 H4A 109.5 . .
C1 C4 H4B 109.5 . .
H4 C4 H4B 109.5 . .
H4A C4 H4B 109.5 . .
C1 C5 H5 109.5 . .
C1 C5 H5A 109.5 . .
H5 C5 H5A 109.5 . .
C1 C5 H5B 109.5 . .
H5 C5 H5B 109.5 . .
H5A C5 H5B 109.5 . .
C9 C6 C7 111.1(5) . .
C9 C6 C10 109.0(5) . .
C7 C6 C10 110.8(5) . .
C9 C6 S2 112.4(4) . .
C7 C6 S2 105.7(4) . .
C10 C6 S2 107.7(4) . .
N2 C7 C8 104.4(5) . .
N2 C7 C6 109.6(5) . .
C8 C7 C6 111.0(6) . .
N2 C7 H7 110.5 . .
C8 C7 H7 110.5 . .
C6 C7 H7 110.5 . .
O4 C8 O3 124.7(6) . .
O4 C8 C7 122.2(6) . .
O3 C8 C7 113.0(5) . .
C6 C9 H9 109.5 . .
C6 C9 H9A 109.5 . .
H9 C9 H9A 109.5 . .
C6 C9 H9B 109.5 . .
H9 C9 H9B 109.5 . .
H9A C9 H9B 109.5 . .
C6 C10 H10 109.5 . .
C6 C10 H10A 109.5 . .
H10 C10 H10A 109.5 . .
C6 C10 H10B 109.5 . .
H10 C10 H10B 109.5 . .
H10A C10 H10B 109.5 . .
C12 C11 N1 106.0(5) . .
C12 C11 H11 110.5 . .
N1 C11 H11 110.5 . .
C12 C11 H11A 110.5 . .
N1 C11 H11A 110.5 . .
H11 C11 H11A 108.7 . .
C11 C12 N2 107.4(5) . .
C11 C12 H12 110.2 . .
N2 C12 H12 110.2 . .
C11 C12 H12A 110.2 . .
N2 C12 H12A 110.2 . .
H12 C12 H12A 108.5 . .

loop_
_geom_bond_atom_site_label_1
_geom_bond_atom_site_label_2
_geom_bond_distance
_geom_bond_site_symmetry_2
Cd1 O5 2.222(4) .
Cd1 S2 2.5738(17) 11
Cd1 S1 2.5811(17) .
Cd1 O3 2.584(4) .
Cd1 Br1 2.6544(9) .
Co1 O1 1.900(4) .
Co1 O3 1.908(4) .
Co1 N2 1.935(5) .
Co1 N1 1.935(4) .
Co1 S2 2.2160(16) .
Co1 S1 2.2434(16) .
S1 C1 1.854(5) .
S2 C6 1.876(6) .
S2 Cd1 2.5737(17) 12
O1 C3 1.292(7) .
O2 C3 1.215(7) .
O3 C8 1.292(7) .
O4 C8 1.214(7) .
N1 C2 1.483(7) .
N1 C11 1.496(7) .
N1 H1 1.0000 .
N2 C7 1.483(8) .
N2 C12 1.496(8) .
N2 H2 1.0000 .
C1 C4 1.521(7) .
C1 C5 1.528(8) .
C1 C2 1.540(8) .
C2 C3 1.527(8) .
C2 H2A 1.0000 .
C4 H4 0.9800 .
C4 H4A 0.9800 .
C4 H4B 0.9800 .
C5 H5 0.9800 .
C5 H5A 0.9800 .
C5 H5B 0.9800 .
C6 C9 1.517(8) .
C6 C7 1.520(9) .
C6 C10 1.530(8) .
C7 C8 1.512(8) .
C7 H7 1.0000 .
C9 H9 0.9800 .
C9 H9A 0.9800 .
C9 H9B 0.9800 .
C10 H10 0.9800 .
C10 H10A 0.9800 .
C10 H10B 0.9800 .
C11 C12 1.483(10) .
C11 H11 0.9900 .
C11 H11A 0.9900 .
C12 H12 0.9900 .
C12 H12A 0.9900 .

loop_
_geom_hbond_atom_site_label_D
_geom_hbond_atom_site_label_H
_geom_hbond_atom_site_label_A
_geom_hbond_distance_DH
_geom_hbond_distance_HA
_geom_hbond_distance_DA
_geom_hbond_angle_DHA
_geom_hbond_site_symmetry_A
N1 H1 Br1 1.00 2.46 3.428(5) 161.7 .
C9 H9A O5 0.98 2.35 3.234(8) 150.0 12
C10 H10 O4 0.98 2.61 3.130(9) 113.6 .
C12 H12A O4 0.99 2.44 3.268(8) 141.0 6_455
N1 H1 Br1 1.00 2.46 3.428(5) 161.7 .
N2 H2 O6 1.00 2.16 2.959(7) 135.7 6_455
C11 H11A O7 0.99 2.33 3.279(8) 161.4 .

loop_
_geom_torsion_atom_site_label_1
_geom_torsion_atom_site_label_2
_geom_torsion_atom_site_label_3
_geom_torsion_atom_site_label_4
_geom_torsion
_geom_torsion_site_symmetry_1
Co1 S1 C1 C4 -122.2(4) .
Cd1 S1 C1 C4 -26.1(4) .
Co1 S1 C1 C5 118.8(4) .
Cd1 S1 C1 C5 -145.1(3) .
Co1 S1 C1 C2 -0.5(4) .
Cd1 S1 C1 C2 95.6(3) .
C11 N1 C2 C3 65.6(6) .
Co1 N1 C2 C3 -50.1(4) .
C11 N1 C2 C1 -176.4(4) .
Co1 N1 C2 C1 67.9(4) .
C4 C1 C2 N1 80.4(5) .
C5 C1 C2 N1 -158.4(4) .
S1 C1 C2 N1 -40.8(5) .
C4 C1 C2 C3 -165.1(5) .
C5 C1 C2 C3 -43.8(6) .
S1 C1 C2 C3 73.7(5) .
Co1 O1 C3 O2 174.1(5) .
Co1 O1 C3 C2 -4.9(6) .
N1 C2 C3 O2 -141.2(6) .
C1 C2 C3 O2 100.5(6) .
N1 C2 C3 O1 37.8(6) .
C1 C2 C3 O1 -80.5(6) .
Co1 S2 C6 C9 -113.6(4) .
Cd1 S2 C6 C9 -10.1(5) 12
Co1 S2 C6 C7 7.8(4) .
Cd1 S2 C6 C7 111.3(4) 12
Co1 S2 C6 C10 126.3(4) .
Cd1 S2 C6 C10 -130.3(4) 12
C12 N2 C7 C8 63.8(6) .
Co1 N2 C7 C8 -50.0(5) .
C12 N2 C7 C6 -177.2(5) .
Co1 N2 C7 C6 69.1(5) .
C9 C6 C7 N2 74.4(6) .
C10 C6 C7 N2 -164.3(5) .
S2 C6 C7 N2 -47.9(5) .
C9 C6 C7 C8 -170.8(5) .
C10 C6 C7 C8 -49.4(6) .
S2 C6 C7 C8 67.0(5) .
Co1 O3 C8 O4 178.1(7) .
Cd1 O3 C8 O4 2.6(13) .
Co1 O3 C8 C7 -4.0(7) .
Cd1 O3 C8 C7 -179.5(4) .
N2 C7 C8 O4 -145.1(7) .
C6 C7 C8 O4 96.8(8) .
N2 C7 C8 O3 37.0(7) .
C6 C7 C8 O3 -81.1(7) .
C2 N1 C11 C12 -152.3(5) .
Co1 N1 C11 C12 -39.9(6) .
N1 C11 C12 N2 54.9(7) .
C7 N2 C12 C11 -154.4(5) .
Co1 N2 C12 C11 -43.0(6) .
